data_7059684
loop_
_publ_author_name
'Shmalko, Akim V.'
'Anufriev, Sergei A.'
'Stogniy, Marina Yu.'
'Suponitsky, Kyrill Yu.'
'Sivaev, Igor B.'

_publ_section_title
;
 Synthesis and structure of 3-arylazo derivatives of ortho-carborane
;
_journal_issue 25
_journal_name_full 'New Journal of Chemistry'
_journal_page_first 10199
_journal_page_last 10202
_journal_paper_doi 10.1039/D0NJ02052D
_journal_volume 44
_journal_year 2020
_chemical_formula_moiety 'C9 H18 B10 N2'
_chemical_formula_sum 'C9 H18 B10 N2'
_chemical_formula_weight 262.35
_space_group_crystal_system orthorhombic
_space_group_IT_number 60
_space_group_name_Hall '-P 2n 2ab'
_space_group_name_H-M_alt 'P b c n'
_atom_sites_solution_hydrogens mixed
_atom_sites_solution_primary direct
_atom_sites_solution_secondary difmap
_audit_creation_method SHELXL-2014/6
_audit_update_record
;
2020-04-08 deposited with the CCDC.	2020-06-05 downloaded from the CCDC.
;
_cell_angle_alpha 90
_cell_angle_beta 90
_cell_angle_gamma 90
_cell_formula_units_Z 8
_cell_length_a 19.235(3)
_cell_length_b 7.0992(11)
_cell_length_c 21.796(3)
_cell_measurement_reflns_used 1700
_cell_measurement_temperature 120(2)
_cell_measurement_theta_max 23.63
_cell_measurement_theta_min 2.82
_cell_volume 2976.3(8)
_computing_cell_refinement 'SAINT (Bruker, 2014)'
_computing_data_collection 'APEX (Bruker, 2014)'
_computing_data_reduction 'SAINT (Bruker, 2014)'
_computing_molecular_graphics 'SHELXL-2014/6 (Sheldrick, 2014)'
_computing_publication_material 'SHELXL-2014/6 (Sheldrick, 2014) and PLATON (Spek, 2015)'
_computing_structure_refinement 'SHELXL-2014/6 (Sheldrick, 2014)'
_computing_structure_solution 'SHELXL-2014/6 (Sheldrick, 2014)'
_diffrn_ambient_temperature 120(2)
_diffrn_measured_fraction_theta_full 1.000
_diffrn_measured_fraction_theta_max 0.997
_diffrn_measurement_device_type 'Bruker APEX-II CCD'
_diffrn_measurement_method '\f and \w scans'
_diffrn_radiation_type MoK\a
_diffrn_radiation_wavelength 0.71073
_diffrn_reflns_av_R_equivalents 0.1794
_diffrn_reflns_av_unetI/netI 0.0904
_diffrn_reflns_Laue_measured_fraction_full 1.000
_diffrn_reflns_Laue_measured_fraction_max 0.997
_diffrn_reflns_limit_h_max 26
_diffrn_reflns_limit_h_min -26
_diffrn_reflns_limit_k_max 9
_diffrn_reflns_limit_k_min -9
_diffrn_reflns_limit_l_max 30
_diffrn_reflns_limit_l_min -30
_diffrn_reflns_number 36238
_diffrn_reflns_point_group_measured_fraction_full 1.000
_diffrn_reflns_point_group_measured_fraction_max 0.997
_diffrn_reflns_theta_full 25.242
_diffrn_reflns_theta_max 29.591
_diffrn_reflns_theta_min 1.869
_diffrn_source 'sealed tube'
_exptl_absorpt_coefficient_mu 0.059
_exptl_absorpt_correction_type none
_exptl_crystal_colour orange
_exptl_crystal_density_diffrn 1.171
_exptl_crystal_description plate
_exptl_crystal_F_000 1088
_exptl_crystal_size_max 0.26
_exptl_crystal_size_mid 0.18
_exptl_crystal_size_min 0.04
_refine_diff_density_max 0.330
_refine_diff_density_min -0.257
_refine_diff_density_rms 0.056
_refine_ls_extinction_method none
_refine_ls_goodness_of_fit_ref 1.003
_refine_ls_hydrogen_treatment mixed
_refine_ls_matrix_type full
_refine_ls_number_parameters 235
_refine_ls_number_reflns 4170
_refine_ls_number_restraints 0
_refine_ls_restrained_S_all 1.003
_refine_ls_R_factor_all 0.1359
_refine_ls_R_factor_gt 0.0580
_refine_ls_shift/su_max 0.000
_refine_ls_shift/su_mean 0.000
_refine_ls_structure_factor_coef Fsqd
_refine_ls_weighting_details 'w=1/[\s^2^(Fo^2^)+(0.0645P)^2^+0.4425P] where P=(Fo^2^+2Fc^2^)/3'
_refine_ls_weighting_scheme calc
_refine_ls_wR_factor_gt 0.1202
_refine_ls_wR_factor_ref 0.1561
_reflns_Friedel_coverage 0.000
_reflns_number_gt 2265
_reflns_number_total 4170
_reflns_threshold_expression 'I > 2\s(I)'
_cod_data_source_file d0nj02052d2.cif
_cod_data_source_block siv5
_cod_depositor_comments
;Adding full bibliography for 7059682--7059684.cif.

 Adding full bibliography for 7059682--7059684.cif.
;
_cod_original_cell_volume 2976.4(8)
_cod_database_code 7059684
_shelx_space_group_comment
;
The symmetry employed for this shelxl refinement is uniquely defined
by the following loop, which should always be used as a source of
symmetry information in preference to the above space-group names.
They are only intended as comments.
;
_shelxl_version_number 2014/6

loop_
_space_group_symop_operation_xyz
'x, y, z'
'-x+1/2, -y+1/2, z+1/2'
'-x, y, -z+1/2'
'x+1/2, -y+1/2, -z'
'-x, -y, -z'
'x-1/2, y-1/2, -z-1/2'
'x, -y, z-1/2'
'-x-1/2, y-1/2, z'

loop_
_atom_site_label
_atom_site_type_symbol
_atom_site_fract_x
_atom_site_fract_y
_atom_site_fract_z
_atom_site_U_iso_or_equiv
_atom_site_adp_type
_atom_site_occupancy
_atom_site_site_symmetry_order
_atom_site_calc_flag
_atom_site_refinement_flags_posn
_atom_site_refinement_flags_adp
_atom_site_refinement_flags_occupancy
_atom_site_disorder_assembly
_atom_site_disorder_group
N1 N 0.22552(8) 0.3678(2) 0.20234(7) 0.0228(4) Uani 1 1 d . . . . .
N2 N 0.21281(8) 0.3219(2) 0.25697(8) 0.0222(4) Uani 1 1 d . . . . .
C1 C 0.14867(10) 0.1247(3) 0.13129(9) 0.0224(4) Uani 1 1 d . . . . .
C2 C 0.09527(10) 0.2045(3) 0.18321(9) 0.0218(4) Uani 1 1 d . . . . .
B3 B 0.16426(11) 0.3447(3) 0.16114(10) 0.0217(5) Uani 1 1 d . . . . .
B4 B 0.17333(12) 0.2976(3) 0.08177(11) 0.0249(5) Uani 1 1 d . . . . .
B5 B 0.11116(12) 0.1215(3) 0.06076(10) 0.0243(5) Uani 1 1 d . . . . .
B6 B 0.06292(12) 0.0586(3) 0.12738(11) 0.0246(5) Uani 1 1 d . . . . .
B7 B 0.07920(12) 0.4373(3) 0.17392(11) 0.0242(5) Uani 1 1 d . . . . .
B8 B 0.12787(12) 0.5009(3) 0.10718(11) 0.0259(5) Uani 1 1 d . . . . .
B9 B 0.09471(12) 0.3636(3) 0.04483(11) 0.0261(5) Uani 1 1 d . . . . .
B10 B 0.02635(13) 0.2163(3) 0.07301(11) 0.0271(5) Uani 1 1 d . . . . .
B11 B 0.01698(12) 0.2627(3) 0.15264(11) 0.0250(5) Uani 1 1 d . . . . .
B12 B 0.03685(12) 0.4511(3) 0.10191(11) 0.0262(5) Uani 1 1 d . . . . .
C3 C 0.27063(10) 0.3343(3) 0.29815(9) 0.0214(4) Uani 1 1 d . . . . .
C4 C 0.25463(10) 0.3510(3) 0.36060(9) 0.0220(4) Uani 1 1 d . . . . .
C5 C 0.31052(11) 0.3621(3) 0.40134(9) 0.0265(5) Uani 1 1 d . . . . .
H5A H 0.3015 0.3763 0.4439 0.032 Uiso 1 1 calc R U . . .
C6 C 0.37888(11) 0.3530(3) 0.38115(10) 0.0274(5) Uani 1 1 d . . . . .
H6A H 0.4159 0.3629 0.4098 0.033 Uiso 1 1 calc R U . . .
C7 C 0.39340(10) 0.3295(3) 0.31948(10) 0.0262(5) Uani 1 1 d . . . . .
H7A H 0.4402 0.3192 0.3059 0.031 Uiso 1 1 calc R U . . .
C8 C 0.33917(10) 0.3208(3) 0.27744(9) 0.0238(4) Uani 1 1 d . . . . .
H8A H 0.3487 0.3059 0.2349 0.029 Uiso 1 1 calc R U . . .
C9 C 0.18063(10) 0.3587(3) 0.38301(9) 0.0289(5) Uani 1 1 d . . . . .
H9A H 0.1802 0.3653 0.4279 0.043 Uiso 1 1 calc R U . . .
H9B H 0.1558 0.2454 0.3696 0.043 Uiso 1 1 calc R U . . .
H9C H 0.1577 0.4705 0.3661 0.043 Uiso 1 1 calc R U . . .
H1 H 0.1800(11) 0.030(3) 0.1462(10) 0.028(6) Uiso 1 1 d . . . . .
H2 H 0.1013(11) 0.153(3) 0.2234(10) 0.030(6) Uiso 1 1 d . . . . .
H4 H 0.2265(11) 0.290(3) 0.0637(9) 0.026(6) Uiso 1 1 d . . . . .
H5 H 0.1260(10) 0.013(3) 0.0282(9) 0.024(5) Uiso 1 1 d . . . . .
H6 H 0.0494(11) -0.085(3) 0.1405(9) 0.030(6) Uiso 1 1 d . . . . .
H7 H 0.0705(10) 0.522(3) 0.2150(9) 0.024(5) Uiso 1 1 d . . . . .
H8 H 0.1512(10) 0.644(3) 0.1013(9) 0.027(5) Uiso 1 1 d . . . . .
H9 H 0.0947(11) 0.419(3) -0.0022(9) 0.030(6) Uiso 1 1 d . . . . .
H10 H -0.0177(10) 0.175(3) 0.0432(9) 0.023(5) Uiso 1 1 d . . . . .
H11 H -0.0278(11) 0.245(3) 0.1819(10) 0.031(6) Uiso 1 1 d . . . . .
H12 H -0.0008(11) 0.556(3) 0.0907(9) 0.030(6) Uiso 1 1 d . . . . .

loop_
_atom_site_aniso_label
_atom_site_aniso_U_11
_atom_site_aniso_U_22
_atom_site_aniso_U_33
_atom_site_aniso_U_23
_atom_site_aniso_U_13
_atom_site_aniso_U_12
N1 0.0206(8) 0.0241(9) 0.0236(9) 0.0012(7) -0.0040(7) -0.0006(7)
N2 0.0207(9) 0.0210(8) 0.0251(9) -0.0008(7) -0.0039(7) 0.0008(6)
C1 0.0197(10) 0.0236(10) 0.0237(10) 0.0013(8) 0.0012(8) 0.0006(8)
C2 0.0194(10) 0.0253(11) 0.0207(10) -0.0005(8) 0.0012(8) -0.0011(8)
B3 0.0199(11) 0.0220(11) 0.0232(11) 0.0001(9) 0.0001(9) -0.0029(8)
B4 0.0217(12) 0.0299(13) 0.0232(12) 0.0030(10) -0.0003(9) -0.0028(9)
B5 0.0229(12) 0.0284(13) 0.0216(11) -0.0026(9) -0.0001(9) -0.0008(9)
B6 0.0222(12) 0.0254(12) 0.0261(13) -0.0014(10) 0.0002(9) -0.0030(9)
B7 0.0217(12) 0.0232(12) 0.0277(12) -0.0031(10) -0.0012(9) 0.0017(9)
B8 0.0261(12) 0.0239(12) 0.0277(13) 0.0031(10) -0.0047(10) -0.0010(9)
B9 0.0246(12) 0.0311(14) 0.0227(12) 0.0043(9) -0.0027(9) -0.0019(10)
B10 0.0245(13) 0.0302(13) 0.0266(12) -0.0021(10) -0.0048(10) -0.0014(10)
B11 0.0200(12) 0.0295(13) 0.0254(13) -0.0012(9) -0.0015(9) -0.0004(9)
B12 0.0221(12) 0.0274(13) 0.0292(13) 0.0006(10) -0.0066(10) 0.0007(9)
C3 0.0225(10) 0.0174(10) 0.0241(10) 0.0011(8) -0.0047(8) -0.0009(7)
C4 0.0248(10) 0.0165(10) 0.0247(10) 0.0012(8) -0.0032(8) 0.0004(7)
C5 0.0333(12) 0.0217(11) 0.0245(11) 0.0004(8) -0.0059(9) -0.0006(8)
C6 0.0273(11) 0.0214(11) 0.0335(12) 0.0015(9) -0.0118(9) -0.0016(8)
C7 0.0211(10) 0.0241(10) 0.0334(11) 0.0031(9) -0.0049(8) -0.0026(8)
C8 0.0255(10) 0.0212(10) 0.0247(10) 0.0019(8) -0.0007(8) -0.0016(8)
C9 0.0284(11) 0.0313(12) 0.0268(11) 0.0009(9) 0.0011(9) 0.0020(9)

loop_
_atom_type_symbol
_atom_type_description
_atom_type_scat_dispersion_real
_atom_type_scat_dispersion_imag
_atom_type_scat_source
C C 0.0033 0.0016 'International Tables Vol C Tables 4.2.6.8 and 6.1.1.4'
H H 0.0000 0.0000 'International Tables Vol C Tables 4.2.6.8 and 6.1.1.4'
B B 0.0013 0.0007 'International Tables Vol C Tables 4.2.6.8 and 6.1.1.4'
N N 0.0061 0.0033 'International Tables Vol C Tables 4.2.6.8 and 6.1.1.4'

loop_
_geom_angle_atom_site_label_1
_geom_angle_atom_site_label_2
_geom_angle_atom_site_label_3
_geom_angle
_geom_angle_site_symmetry_1
_geom_angle_site_symmetry_3
_geom_angle_publ_flag
N2 N1 B3 112.82(16) . . ?
N1 N2 C3 115.23(15) . . ?
C2 C1 B5 111.43(16) . . ?
C2 C1 B4 111.43(16) . . ?
B5 C1 B4 63.51(13) . . ?
C2 C1 B6 61.57(12) . . ?
B5 C1 B6 62.83(13) . . ?
B4 C1 B6 115.69(16) . . ?
C2 C1 B3 62.05(12) . . ?
B5 C1 B3 115.40(16) . . ?
B4 C1 B3 62.35(13) . . ?
B6 C1 B3 115.78(16) . . ?
C2 C1 H1 113.9(13) . . ?
B5 C1 H1 124.2(13) . . ?
B4 C1 H1 123.1(13) . . ?
B6 C1 H1 115.3(12) . . ?
B3 C1 H1 113.7(13) . . ?
C1 C2 B7 111.79(16) . . ?
C1 C2 B11 111.79(16) . . ?
B7 C2 B11 63.49(13) . . ?
C1 C2 B6 61.72(12) . . ?
B7 C2 B6 116.01(16) . . ?
B11 C2 B6 63.05(13) . . ?
C1 C2 B3 61.49(12) . . ?
B7 C2 B3 62.90(13) . . ?
B11 C2 B3 115.58(16) . . ?
B6 C2 B3 115.43(15) . . ?
C1 C2 H2 115.3(13) . . ?
B7 C2 H2 120.2(13) . . ?
B11 C2 H2 124.1(13) . . ?
B6 C2 H2 117.7(13) . . ?
B3 C2 H2 112.4(13) . . ?
N1 B3 C1 117.78(16) . . ?
N1 B3 C2 120.20(17) . . ?
C1 B3 C2 56.46(11) . . ?
N1 B3 B8 130.32(17) . . ?
C1 B3 B8 104.48(16) . . ?
C2 B3 B8 104.09(15) . . ?
N1 B3 B4 122.10(17) . . ?
C1 B3 B4 58.37(12) . . ?
C2 B3 B4 103.83(15) . . ?
B8 B3 B4 60.38(13) . . ?
N1 B3 B7 126.15(17) . . ?
C1 B3 B7 103.53(15) . . ?
C2 B3 B7 57.64(12) . . ?
B8 B3 B7 60.54(13) . . ?
B4 B3 B7 108.20(16) . . ?
C1 B4 B3 59.28(12) . . ?
C1 B4 B8 104.54(16) . . ?
B3 B4 B8 59.56(13) . . ?
C1 B4 B9 103.91(16) . . ?
B3 B4 B9 108.01(16) . . ?
B8 B4 B9 60.51(13) . . ?
C1 B4 B5 58.15(12) . . ?
B3 B4 B5 108.42(16) . . ?
B8 B4 B5 108.57(16) . . ?
B9 B4 B5 59.95(13) . . ?
C1 B4 H4 117.0(11) . . ?
B3 B4 H4 116.9(10) . . ?
B8 B4 H4 127.5(11) . . ?
B9 B4 H4 130.0(11) . . ?
B5 B4 H4 119.9(11) . . ?
C1 B5 B6 59.10(12) . . ?
C1 B5 B9 103.83(16) . . ?
B6 B5 B9 107.97(17) . . ?
C1 B5 B10 104.36(16) . . ?
B6 B5 B10 59.75(13) . . ?
B9 B5 B10 60.22(13) . . ?
C1 B5 B4 58.34(12) . . ?
B6 B5 B4 108.35(16) . . ?
B9 B5 B4 59.65(13) . . ?
B10 B5 B4 108.02(17) . . ?
C1 B5 H5 119.2(10) . . ?
B6 B5 H5 119.4(10) . . ?
B9 B5 H5 127.3(10) . . ?
B10 B5 H5 127.3(10) . . ?
B4 B5 H5 119.2(10) . . ?
C2 B6 C1 56.71(12) . . ?
C2 B6 B10 103.69(16) . . ?
C1 B6 B10 103.96(16) . . ?
C2 B6 B5 103.77(16) . . ?
C1 B6 B5 58.07(12) . . ?
B10 B6 B5 60.25(14) . . ?
C2 B6 B11 58.01(12) . . ?
C1 B6 B11 103.79(16) . . ?
B10 B6 B11 59.85(14) . . ?
B5 B6 B11 107.81(17) . . ?
C2 B6 H6 117.7(11) . . ?
C1 B6 H6 118.1(11) . . ?
B10 B6 H6 132.1(11) . . ?
B5 B6 H6 125.0(11) . . ?
B11 B6 H6 124.1(11) . . ?
C2 B7 B12 104.10(16) . . ?
C2 B7 B11 58.36(12) . . ?
B12 B7 B11 59.97(13) . . ?
C2 B7 B3 59.47(12) . . ?
B12 B7 B3 107.67(16) . . ?
B11 B7 B3 108.56(16) . . ?
C2 B7 B8 104.37(16) . . ?
B12 B7 B8 60.38(13) . . ?
B11 B7 B8 108.36(17) . . ?
B3 B7 B8 59.08(13) . . ?
C2 B7 H7 117.9(11) . . ?
B12 B7 H7 128.7(10) . . ?
B11 B7 H7 119.6(10) . . ?
B3 B7 H7 118.1(10) . . ?
B8 B7 H7 127.4(11) . . ?
B3 B8 B4 60.06(13) . . ?
B3 B8 B7 60.38(13) . . ?
B4 B8 B7 107.84(16) . . ?
B3 B8 B9 107.80(17) . . ?
B4 B8 B9 59.75(13) . . ?
B7 B8 B9 107.08(16) . . ?
B3 B8 B12 107.88(17) . . ?
B4 B8 B12 107.52(17) . . ?
B7 B8 B12 59.34(13) . . ?
B9 B8 B12 59.68(13) . . ?
B3 B8 H8 119.3(10) . . ?
B4 B8 H8 120.3(10) . . ?
B7 B8 H8 122.2(10) . . ?
B9 B8 H8 123.4(10) . . ?
B12 B8 H8 124.4(10) . . ?
B4 B9 B12 107.90(16) . . ?
B4 B9 B5 60.40(13) . . ?
B12 B9 B5 108.13(16) . . ?
B4 B9 B10 108.42(17) . . ?
B12 B9 B10 60.32(13) . . ?
B5 B9 B10 59.97(13) . . ?
B4 B9 B8 59.74(13) . . ?
B12 B9 B8 60.16(13) . . ?
B5 B9 B8 108.31(16) . . ?
B10 B9 B8 108.64(17) . . ?
B4 B9 H9 121.2(11) . . ?
B12 B9 H9 121.8(11) . . ?
B5 B9 H9 121.8(11) . . ?
B10 B9 H9 121.9(11) . . ?
B8 B9 H9 121.0(11) . . ?
B6 B10 B11 60.32(13) . . ?
B6 B10 B5 60.01(13) . . ?
B11 B10 B5 107.99(17) . . ?
B6 B10 B9 107.86(17) . . ?
B11 B10 B9 107.55(17) . . ?
B5 B10 B9 59.81(14) . . ?
B6 B10 B12 107.87(16) . . ?
B11 B10 B12 59.71(13) . . ?
B5 B10 B12 107.45(17) . . ?
B9 B10 B12 59.62(14) . . ?
B6 B10 H10 121.9(10) . . ?
B11 B10 H10 123.0(10) . . ?
B5 B10 H10 120.8(10) . . ?
B9 B10 H10 121.0(10) . . ?
B12 B10 H10 122.5(10) . . ?
C2 B11 B10 104.38(16) . . ?
C2 B11 B12 103.69(16) . . ?
B10 B11 B12 60.64(14) . . ?
C2 B11 B6 58.94(12) . . ?
B10 B11 B6 59.83(13) . . ?
B12 B11 B6 108.23(17) . . ?
C2 B11 B7 58.15(13) . . ?
B10 B11 B7 108.36(17) . . ?
B12 B11 B7 59.64(13) . . ?
B6 B11 B7 108.20(16) . . ?
C2 B11 H11 116.6(11) . . ?
B10 B11 H11 129.5(11) . . ?
B12 B11 H11 128.9(11) . . ?
B6 B11 H11 118.8(11) . . ?
B7 B11 H11 117.6(11) . . ?
B7 B12 B11 60.39(13) . . ?
B7 B12 B9 108.21(16) . . ?
B11 B12 B9 107.86(17) . . ?
B7 B12 B8 60.28(13) . . ?
B11 B12 B8 108.62(16) . . ?
B9 B12 B8 60.17(13) . . ?
B7 B12 B10 108.17(16) . . ?
B11 B12 B10 59.65(14) . . ?
B9 B12 B10 60.06(14) . . ?
B8 B12 B10 108.45(17) . . ?
B7 B12 H12 123.5(11) . . ?
B11 B12 H12 121.5(11) . . ?
B9 B12 H12 120.5(11) . . ?
B8 B12 H12 122.6(11) . . ?
B10 B12 H12 119.6(11) . . ?
C8 C3 C4 121.82(17) . . ?
C8 C3 N2 121.76(17) . . ?
C4 C3 N2 116.34(17) . . ?
C5 C4 C3 116.97(18) . . ?
C5 C4 C9 121.29(18) . . ?
C3 C4 C9 121.74(17) . . ?
C6 C5 C4 121.67(19) . . ?
C6 C5 H5A 119.2 . . ?
C4 C5 H5A 119.2 . . ?
C7 C6 C5 120.33(18) . . ?
C7 C6 H6A 119.8 . . ?
C5 C6 H6A 119.8 . . ?
C6 C7 C8 119.65(19) . . ?
C6 C7 H7A 120.2 . . ?
C8 C7 H7A 120.2 . . ?
C7 C8 C3 119.49(19) . . ?
C7 C8 H8A 120.3 . . ?
C3 C8 H8A 120.3 . . ?
C4 C9 H9A 109.5 . . ?
C4 C9 H9B 109.5 . . ?
H9A C9 H9B 109.5 . . ?
C4 C9 H9C 109.5 . . ?
H9A C9 H9C 109.5 . . ?
H9B C9 H9C 109.5 . . ?

loop_
_geom_bond_atom_site_label_1
_geom_bond_atom_site_label_2
_geom_bond_distance
_geom_bond_site_symmetry_2
_geom_bond_publ_flag
N1 N2 1.259(2) . ?
N1 B3 1.491(3) . ?
N2 C3 1.432(2) . ?
C1 C2 1.630(3) . ?
C1 B5 1.698(3) . ?
C1 B4 1.702(3) . ?
C1 B6 1.717(3) . ?
C1 B3 1.718(3) . ?
C1 H1 0.96(2) . ?
C2 B7 1.694(3) . ?
C2 B11 1.698(3) . ?
C2 B6 1.715(3) . ?
C2 B3 1.727(3) . ?
C2 H2 0.96(2) . ?
B3 B8 1.762(3) . ?
B3 B4 1.771(3) . ?
B3 B7 1.785(3) . ?
B4 B8 1.776(3) . ?
B4 B9 1.776(3) . ?
B4 B5 1.790(3) . ?
B4 H4 1.10(2) . ?
B5 B6 1.780(3) . ?
B5 B9 1.782(4) . ?
B5 B10 1.785(3) . ?
B5 H5 1.09(2) . ?
B6 B10 1.776(3) . ?
B6 B11 1.784(3) . ?
B6 H6 1.09(2) . ?
B7 B12 1.771(3) . ?
B7 B11 1.784(3) . ?
B7 B8 1.788(3) . ?
B7 H7 1.09(2) . ?
B8 B9 1.790(3) . ?
B8 B12 1.790(3) . ?
B8 H8 1.12(2) . ?
B9 B12 1.781(3) . ?
B9 B10 1.789(3) . ?
B9 H9 1.10(2) . ?
B10 B11 1.776(4) . ?
B10 B12 1.794(3) . ?
B10 H10 1.11(2) . ?
B11 B12 1.777(3) . ?
B11 H11 1.08(2) . ?
B12 H12 1.07(2) . ?
C3 C8 1.397(3) . ?
C3 C4 1.401(3) . ?
C4 C5 1.397(3) . ?
C4 C9 1.506(3) . ?
C5 C6 1.388(3) . ?
C5 H5A 0.9500 . ?
C6 C7 1.383(3) . ?
C6 H6A 0.9500 . ?
C7 C8 1.390(3) . ?
C7 H7A 0.9500 . ?
C8 H8A 0.9500 . ?
C9 H9A 0.9800 . ?
C9 H9B 0.9800 . ?
C9 H9C 0.9800 . ?

loop_
_geom_torsion_atom_site_label_1
_geom_torsion_atom_site_label_2
_geom_torsion_atom_site_label_3
_geom_torsion_atom_site_label_4
_geom_torsion
_geom_torsion_site_symmetry_1
_geom_torsion_site_symmetry_2
_geom_torsion_site_symmetry_3
_geom_torsion_site_symmetry_4
_geom_torsion_publ_flag
B3 N1 N2 C3 177.65(15) . . . . ?
B5 C1 C2 B7 -69.1(2) . . . . ?
B4 C1 C2 B7 -0.3(2) . . . . ?
B6 C1 C2 B7 -108.73(17) . . . . ?
B3 C1 C2 B7 39.16(15) . . . . ?
B5 C1 C2 B11 -0.1(2) . . . . ?
B4 C1 C2 B11 68.8(2) . . . . ?
B6 C1 C2 B11 -39.71(16) . . . . ?
B3 C1 C2 B11 108.18(18) . . . . ?
B5 C1 C2 B6 39.63(16) . . . . ?
B4 C1 C2 B6 108.48(18) . . . . ?
B3 C1 C2 B6 147.89(17) . . . . ?
B5 C1 C2 B3 -108.26(17) . . . . ?
B4 C1 C2 B3 -39.41(15) . . . . ?
B6 C1 C2 B3 -147.89(17) . . . . ?
N2 N1 B3 C1 -83.5(2) . . . . ?
N2 N1 B3 C2 -18.1(2) . . . . ?
N2 N1 B3 B8 131.6(2) . . . . ?
N2 N1 B3 B4 -151.87(18) . . . . ?
N2 N1 B3 B7 51.9(3) . . . . ?
C2 C1 B3 N1 109.44(19) . . . . ?
B5 C1 B3 N1 -148.68(17) . . . . ?
B4 C1 B3 N1 -112.40(19) . . . . ?
B6 C1 B3 N1 140.72(18) . . . . ?
B5 C1 B3 C2 101.88(18) . . . . ?
B4 C1 B3 C2 138.16(16) . . . . ?
B6 C1 B3 C2 31.27(16) . . . . ?
C2 C1 B3 B8 -97.50(16) . . . . ?
B5 C1 B3 B8 4.4(2) . . . . ?
B4 C1 B3 B8 40.66(15) . . . . ?
B6 C1 B3 B8 -66.2(2) . . . . ?
C2 C1 B3 B4 -138.16(16) . . . . ?
B5 C1 B3 B4 -36.28(16) . . . . ?
B6 C1 B3 B4 -106.88(18) . . . . ?
C2 C1 B3 B7 -34.91(14) . . . . ?
B5 C1 B3 B7 66.97(19) . . . . ?
B4 C1 B3 B7 103.25(17) . . . . ?
B6 C1 B3 B7 -3.6(2) . . . . ?
C1 C2 B3 N1 -105.1(2) . . . . ?
B7 C2 B3 N1 116.1(2) . . . . ?
B11 C2 B3 N1 152.84(17) . . . . ?
B6 C2 B3 N1 -136.36(18) . . . . ?
B7 C2 B3 C1 -138.80(16) . . . . ?
B11 C2 B3 C1 -102.02(18) . . . . ?
B6 C2 B3 C1 -31.22(16) . . . . ?
C1 C2 B3 B8 98.22(17) . . . . ?
B7 C2 B3 B8 -40.58(15) . . . . ?
B11 C2 B3 B8 -3.8(2) . . . . ?
B6 C2 B3 B8 67.0(2) . . . . ?
C1 C2 B3 B4 35.80(14) . . . . ?
B7 C2 B3 B4 -103.00(17) . . . . ?
B11 C2 B3 B4 -66.2(2) . . . . ?
B6 C2 B3 B4 4.6(2) . . . . ?
C1 C2 B3 B7 138.80(16) . . . . ?
B11 C2 B3 B7 36.78(17) . . . . ?
B6 C2 B3 B7 107.58(18) . . . . ?
C2 C1 B4 B3 39.28(15) . . . . ?
B5 C1 B4 B3 143.33(17) . . . . ?
B6 C1 B4 B3 107.02(18) . . . . ?
C2 C1 B4 B8 -1.0(2) . . . . ?
B5 C1 B4 B8 103.06(17) . . . . ?
B6 C1 B4 B8 66.8(2) . . . . ?
B3 C1 B4 B8 -40.27(15) . . . . ?
C2 C1 B4 B9 -63.63(19) . . . . ?
B5 C1 B4 B9 40.43(15) . . . . ?
B6 C1 B4 B9 4.1(2) . . . . ?
B3 C1 B4 B9 -102.90(17) . . . . ?
C2 C1 B4 B5 -104.05(17) . . . . ?
B6 C1 B4 B5 -36.31(17) . . . . ?
B3 C1 B4 B5 -143.33(17) . . . . ?
N1 B3 B4 C1 105.1(2) . . . . ?
C2 B3 B4 C1 -34.93(14) . . . . ?
B8 B3 B4 C1 -133.48(16) . . . . ?
B7 B3 B4 C1 -94.97(16) . . . . ?
N1 B3 B4 B8 -121.5(2) . . . . ?
C1 B3 B4 B8 133.48(16) . . . . ?
C2 B3 B4 B8 98.54(16) . . . . ?
B7 B3 B4 B8 38.50(15) . . . . ?
N1 B3 B4 B9 -159.15(17) . . . . ?
C1 B3 B4 B9 95.79(17) . . . . ?
C2 B3 B4 B9 60.86(19) . . . . ?
B8 B3 B4 B9 -37.69(16) . . . . ?
B7 B3 B4 B9 0.8(2) . . . . ?
N1 B3 B4 B5 137.38(18) . . . . ?
C1 B3 B4 B5 32.32(15) . . . . ?
C2 B3 B4 B5 -2.6(2) . . . . ?
B8 B3 B4 B5 -101.16(18) . . . . ?
B7 B3 B4 B5 -62.7(2) . . . . ?
C2 C1 B5 B6 -39.08(16) . . . . ?
B4 C1 B5 B6 -143.15(17) . . . . ?
B3 C1 B5 B6 -107.30(18) . . . . ?
C2 C1 B5 B9 63.80(19) . . . . ?
B4 C1 B5 B9 -40.26(15) . . . . ?
B6 C1 B5 B9 102.88(17) . . . . ?
B3 C1 B5 B9 -4.4(2) . . . . ?
C2 C1 B5 B10 1.5(2) . . . . ?
B4 C1 B5 B10 -102.55(18) . . . . ?
B6 C1 B5 B10 40.60(15) . . . . ?
B3 C1 B5 B10 -66.7(2) . . . . ?
C2 C1 B5 B4 104.06(17) . . . . ?
B6 C1 B5 B4 143.15(17) . . . . ?
B3 C1 B5 B4 35.84(16) . . . . ?
B3 B4 B5 C1 -32.76(15) . . . . ?
B8 B4 B5 C1 -95.92(17) . . . . ?
B9 B4 B5 C1 -133.35(17) . . . . ?
C1 B4 B5 B6 32.83(15) . . . . ?
B3 B4 B5 B6 0.1(2) . . . . ?
B8 B4 B5 B6 -63.1(2) . . . . ?
B9 B4 B5 B6 -100.51(18) . . . . ?
C1 B4 B5 B9 133.35(17) . . . . ?
B3 B4 B5 B9 100.59(18) . . . . ?
B8 B4 B5 B9 37.42(15) . . . . ?
C1 B4 B5 B10 96.07(17) . . . . ?
B3 B4 B5 B10 63.3(2) . . . . ?
B8 B4 B5 B10 0.1(2) . . . . ?
B9 B4 B5 B10 -37.28(16) . . . . ?
B7 C2 B6 C1 101.91(18) . . . . ?
B11 C2 B6 C1 138.28(17) . . . . ?
B3 C2 B6 C1 31.14(16) . . . . ?
C1 C2 B6 B10 -97.89(16) . . . . ?
B7 C2 B6 B10 4.0(2) . . . . ?
B11 C2 B6 B10 40.39(15) . . . . ?
B3 C2 B6 B10 -66.7(2) . . . . ?
C1 C2 B6 B5 -35.67(14) . . . . ?
B7 C2 B6 B5 66.2(2) . . . . ?
B11 C2 B6 B5 102.60(17) . . . . ?
B3 C2 B6 B5 -4.5(2) . . . . ?
C1 C2 B6 B11 -138.28(17) . . . . ?
B7 C2 B6 B11 -36.36(17) . . . . ?
B3 C2 B6 B11 -107.13(18) . . . . ?
B5 C1 B6 C2 -138.14(17) . . . . ?
B4 C1 B6 C2 -101.57(18) . . . . ?
B3 C1 B6 C2 -31.43(16) . . . . ?
C2 C1 B6 B10 97.38(17) . . . . ?
B5 C1 B6 B10 -40.76(15) . . . . ?
B4 C1 B6 B10 -4.2(2) . . . . ?
B3 C1 B6 B10 65.9(2) . . . . ?
C2 C1 B6 B5 138.14(17) . . . . ?
B4 C1 B6 B5 36.56(17) . . . . ?
B3 C1 B6 B5 106.71(18) . . . . ?
C2 C1 B6 B11 35.54(15) . . . . ?
B5 C1 B6 B11 -102.60(17) . . . . ?
B4 C1 B6 B11 -66.0(2) . . . . ?
B3 C1 B6 B11 4.1(2) . . . . ?
C1 B5 B6 C2 35.06(14) . . . . ?
B9 B5 B6 C2 -60.61(19) . . . . ?
B10 B5 B6 C2 -98.07(17) . . . . ?
B4 B5 B6 C2 2.5(2) . . . . ?
B9 B5 B6 C1 -95.66(17) . . . . ?
B10 B5 B6 C1 -133.13(17) . . . . ?
B4 B5 B6 C1 -32.54(15) . . . . ?
C1 B5 B6 B10 133.13(17) . . . . ?
B9 B5 B6 B10 37.46(15) . . . . ?
B4 B5 B6 B10 100.59(18) . . . . ?
C1 B5 B6 B11 95.44(17) . . . . ?
B9 B5 B6 B11 -0.2(2) . . . . ?
B10 B5 B6 B11 -37.69(15) . . . . ?
B4 B5 B6 B11 62.9(2) . . . . ?
C1 C2 B7 B12 63.86(19) . . . . ?
B11 C2 B7 B12 -40.45(15) . . . . ?
B6 C2 B7 B12 -4.3(2) . . . . ?
B3 C2 B7 B12 102.42(17) . . . . ?
C1 C2 B7 B11 104.32(17) . . . . ?
B6 C2 B7 B11 36.20(17) . . . . ?
B3 C2 B7 B11 142.88(17) . . . . ?
C1 C2 B7 B3 -38.56(15) . . . . ?
B11 C2 B7 B3 -142.88(17) . . . . ?
B6 C2 B7 B3 -106.67(17) . . . . ?
C1 C2 B7 B8 1.4(2) . . . . ?
B11 C2 B7 B8 -102.95(17) . . . . ?
B6 C2 B7 B8 -66.8(2) . . . . ?
B3 C2 B7 B8 39.92(14) . . . . ?
N1 B3 B7 C2 -105.9(2) . . . . ?
C1 B3 B7 C2 34.38(14) . . . . ?
B8 B3 B7 C2 133.56(16) . . . . ?
B4 B3 B7 C2 95.13(16) . . . . ?
N1 B3 B7 B12 157.81(18) . . . . ?
C1 B3 B7 B12 -61.88(19) . . . . ?
C2 B3 B7 B12 -96.26(17) . . . . ?
B8 B3 B7 B12 37.30(16) . . . . ?
B4 B3 B7 B12 -1.1(2) . . . . ?
N1 B3 B7 B11 -138.75(19) . . . . ?
C1 B3 B7 B11 1.6(2) . . . . ?
C2 B3 B7 B11 -32.82(15) . . . . ?
B8 B3 B7 B11 100.74(18) . . . . ?
B4 B3 B7 B11 62.3(2) . . . . ?
N1 B3 B7 B8 120.5(2) . . . . ?
C1 B3 B7 B8 -99.18(16) . . . . ?
C2 B3 B7 B8 -133.56(16) . . . . ?
B4 B3 B7 B8 -38.43(15) . . . . ?
N1 B3 B8 B4 108.6(2) . . . . ?
C1 B3 B8 B4 -39.66(14) . . . . ?
C2 B3 B8 B4 -98.09(16) . . . . ?
B7 B3 B8 B4 -137.22(16) . . . . ?
N1 B3 B8 B7 -114.2(2) . . . . ?
C1 B3 B8 B7 97.56(16) . . . . ?
C2 B3 B8 B7 39.13(14) . . . . ?
B4 B3 B8 B7 137.22(16) . . . . ?
N1 B3 B8 B9 145.9(2) . . . . ?
C1 B3 B8 B9 -2.4(2) . . . . ?
C2 B3 B8 B9 -60.79(19) . . . . ?
B4 B3 B8 B9 37.30(15) . . . . ?
B7 B3 B8 B9 -99.92(17) . . . . ?
N1 B3 B8 B12 -151.1(2) . . . . ?
C1 B3 B8 B12 60.67(19) . . . . ?
C2 B3 B8 B12 2.2(2) . . . . ?
B4 B3 B8 B12 100.32(18) . . . . ?
B7 B3 B8 B12 -36.90(16) . . . . ?
C1 B4 B8 B3 40.13(14) . . . . ?
B9 B4 B8 B3 138.10(17) . . . . ?
B5 B4 B8 B3 100.91(17) . . . . ?
C1 B4 B8 B7 1.8(2) . . . . ?
B3 B4 B8 B7 -38.34(15) . . . . ?
B9 B4 B8 B7 99.76(17) . . . . ?
B5 B4 B8 B7 62.6(2) . . . . ?
C1 B4 B8 B9 -97.97(17) . . . . ?
B3 B4 B8 B9 -138.10(17) . . . . ?
B5 B4 B8 B9 -37.18(16) . . . . ?
C1 B4 B8 B12 -60.8(2) . . . . ?
B3 B4 B8 B12 -100.94(18) . . . . ?
B9 B4 B8 B12 37.15(16) . . . . ?
B5 B4 B8 B12 0.0(2) . . . . ?
C2 B7 B8 B3 -40.12(14) . . . . ?
B12 B7 B8 B3 -138.38(17) . . . . ?
B11 B7 B8 B3 -101.07(17) . . . . ?
C2 B7 B8 B4 -1.9(2) . . . . ?
B12 B7 B8 B4 -100.19(17) . . . . ?
B11 B7 B8 B4 -62.9(2) . . . . ?
B3 B7 B8 B4 38.19(15) . . . . ?
C2 B7 B8 B9 61.02(19) . . . . ?
B12 B7 B8 B9 -37.24(15) . . . . ?
B11 B7 B8 B9 0.1(2) . . . . ?
B3 B7 B8 B9 101.14(18) . . . . ?
C2 B7 B8 B12 98.26(17) . . . . ?
B11 B7 B8 B12 37.31(16) . . . . ?
B3 B7 B8 B12 138.38(17) . . . . ?
C1 B4 B9 B12 61.6(2) . . . . ?
B3 B4 B9 B12 -0.2(2) . . . . ?
B8 B4 B9 B12 -37.46(16) . . . . ?
B5 B4 B9 B12 101.10(18) . . . . ?
C1 B4 B9 B5 -39.52(14) . . . . ?
B3 B4 B9 B5 -101.30(17) . . . . ?
B8 B4 B9 B5 -138.56(17) . . . . ?
C1 B4 B9 B10 -2.3(2) . . . . ?
B3 B4 B9 B10 -64.0(2) . . . . ?
B8 B4 B9 B10 -101.29(18) . . . . ?
B5 B4 B9 B10 37.27(16) . . . . ?
C1 B4 B9 B8 99.04(17) . . . . ?
B3 B4 B9 B8 37.26(15) . . . . ?
B5 B4 B9 B8 138.56(17) . . . . ?
C1 B5 B9 B4 39.60(14) . . . . ?
B6 B5 B9 B4 101.17(17) . . . . ?
B10 B5 B9 B4 138.42(17) . . . . ?
C1 B5 B9 B12 -61.11(19) . . . . ?
B6 B5 B9 B12 0.5(2) . . . . ?
B10 B5 B9 B12 37.71(15) . . . . ?
B4 B5 B9 B12 -100.71(18) . . . . ?
C1 B5 B9 B10 -98.82(17) . . . . ?
B6 B5 B9 B10 -37.26(15) . . . . ?
B4 B5 B9 B10 -138.42(17) . . . . ?
C1 B5 B9 B8 2.6(2) . . . . ?
B6 B5 B9 B8 64.1(2) . . . . ?
B10 B5 B9 B8 101.40(18) . . . . ?
B4 B5 B9 B8 -37.02(15) . . . . ?
B3 B8 B9 B4 -37.44(15) . . . . ?
B7 B8 B9 B4 -101.06(17) . . . . ?
B12 B8 B9 B4 -138.15(17) . . . . ?
B3 B8 B9 B12 100.71(18) . . . . ?
B4 B8 B9 B12 138.15(17) . . . . ?
B7 B8 B9 B12 37.09(15) . . . . ?
B3 B8 B9 B5 -0.1(2) . . . . ?
B4 B8 B9 B5 37.31(15) . . . . ?
B7 B8 B9 B5 -63.7(2) . . . . ?
B12 B8 B9 B5 -100.84(18) . . . . ?
B3 B8 B9 B10 63.5(2) . . . . ?
B4 B8 B9 B10 100.90(18) . . . . ?
B7 B8 B9 B10 -0.2(2) . . . . ?
B12 B8 B9 B10 -37.24(16) . . . . ?
C2 B6 B10 B11 -39.47(14) . . . . ?
C1 B6 B10 B11 -98.03(17) . . . . ?
B5 B6 B10 B11 -137.69(17) . . . . ?
C2 B6 B10 B5 98.22(16) . . . . ?
C1 B6 B10 B5 39.66(14) . . . . ?
B11 B6 B10 B5 137.69(17) . . . . ?
C2 B6 B10 B9 60.97(19) . . . . ?
C1 B6 B10 B9 2.4(2) . . . . ?
B5 B6 B10 B9 -37.26(16) . . . . ?
B11 B6 B10 B9 100.43(18) . . . . ?
C2 B6 B10 B12 -2.0(2) . . . . ?
C1 B6 B10 B12 -60.6(2) . . . . ?
B5 B6 B10 B12 -100.24(18) . . . . ?
B11 B6 B10 B12 37.45(15) . . . . ?
C1 B5 B10 B6 -40.27(15) . . . . ?
B9 B5 B10 B6 -138.19(17) . . . . ?
B4 B5 B10 B6 -101.16(17) . . . . ?
C1 B5 B10 B11 -2.3(2) . . . . ?
B6 B5 B10 B11 37.94(16) . . . . ?
B9 B5 B10 B11 -100.25(18) . . . . ?
B4 B5 B10 B11 -63.2(2) . . . . ?
C1 B5 B10 B9 97.92(17) . . . . ?
B6 B5 B10 B9 138.19(17) . . . . ?
B4 B5 B10 B9 37.03(16) . . . . ?
C1 B5 B10 B12 60.7(2) . . . . ?
B6 B5 B10 B12 100.95(18) . . . . ?
B9 B5 B10 B12 -37.24(15) . . . . ?
B4 B5 B10 B12 -0.2(2) . . . . ?
B4 B9 B10 B6 -0.1(2) . . . . ?
B12 B9 B10 B6 -100.66(18) . . . . ?
B5 B9 B10 B6 37.34(15) . . . . ?
B8 B9 B10 B6 -63.5(2) . . . . ?
B4 B9 B10 B11 63.5(2) . . . . ?
B12 B9 B10 B11 -37.00(15) . . . . ?
B5 B9 B10 B11 101.00(18) . . . . ?
B8 B9 B10 B11 0.2(2) . . . . ?
B4 B9 B10 B5 -37.46(16) . . . . ?
B12 B9 B10 B5 -138.00(16) . . . . ?
B8 B9 B10 B5 -100.83(17) . . . . ?
B4 B9 B10 B12 100.55(18) . . . . ?
B5 B9 B10 B12 138.00(16) . . . . ?
B8 B9 B10 B12 37.17(16) . . . . ?
C1 C2 B11 B10 -1.4(2) . . . . ?
B7 C2 B11 B10 102.92(18) . . . . ?
B6 C2 B11 B10 -40.53(15) . . . . ?
B3 C2 B11 B10 66.4(2) . . . . ?
C1 C2 B11 B12 -64.11(19) . . . . ?
B7 C2 B11 B12 40.21(15) . . . . ?
B6 C2 B11 B12 -103.24(17) . . . . ?
B3 C2 B11 B12 3.6(2) . . . . ?
C1 C2 B11 B6 39.14(15) . . . . ?
B7 C2 B11 B6 143.45(17) . . . . ?
B3 C2 B11 B6 106.89(18) . . . . ?
C1 C2 B11 B7 -104.32(18) . . . . ?
B6 C2 B11 B7 -143.45(17) . . . . ?
B3 C2 B11 B7 -36.56(16) . . . . ?
B6 B10 B11 C2 40.08(15) . . . . ?
B5 B10 B11 C2 2.3(2) . . . . ?
B9 B10 B11 C2 -60.9(2) . . . . ?
B12 B10 B11 C2 -97.82(17) . . . . ?
B6 B10 B11 B12 137.91(17) . . . . ?
B5 B10 B11 B12 100.10(18) . . . . ?
B9 B10 B11 B12 36.96(15) . . . . ?
B5 B10 B11 B6 -37.81(16) . . . . ?
B9 B10 B11 B6 -100.95(18) . . . . ?
B12 B10 B11 B6 -137.91(17) . . . . ?
B6 B10 B11 B7 100.82(18) . . . . ?
B5 B10 B11 B7 63.0(2) . . . . ?
B9 B10 B11 B7 -0.1(2) . . . . ?
B12 B10 B11 B7 -37.09(15) . . . . ?
C1 B6 B11 C2 -34.95(14) . . . . ?
B10 B6 B11 C2 -133.27(17) . . . . ?
B5 B6 B11 C2 -95.40(17) . . . . ?
C2 B6 B11 B10 133.27(17) . . . . ?
C1 B6 B11 B10 98.32(17) . . . . ?
B5 B6 B11 B10 37.87(16) . . . . ?
C2 B6 B11 B12 95.31(17) . . . . ?
C1 B6 B11 B12 60.36(19) . . . . ?
B10 B6 B11 B12 -37.96(15) . . . . ?
B5 B6 B11 B12 -0.1(2) . . . . ?
C2 B6 B11 B7 32.17(15) . . . . ?
C1 B6 B11 B7 -2.8(2) . . . . ?
B10 B6 B11 B7 -101.10(18) . . . . ?
B5 B6 B11 B7 -63.2(2) . . . . ?
B12 B7 B11 C2 133.38(17) . . . . ?
B3 B7 B11 C2 33.25(15) . . . . ?
B8 B7 B11 C2 95.88(17) . . . . ?
C2 B7 B11 B10 -95.85(17) . . . . ?
B12 B7 B11 B10 37.53(16) . . . . ?
B3 B7 B11 B10 -62.6(2) . . . . ?
B8 B7 B11 B10 0.0(2) . . . . ?
C2 B7 B11 B12 -133.38(17) . . . . ?
B3 B7 B11 B12 -100.12(18) . . . . ?
B8 B7 B11 B12 -37.49(16) . . . . ?
C2 B7 B11 B6 -32.48(15) . . . . ?
B12 B7 B11 B6 100.90(18) . . . . ?
B3 B7 B11 B6 0.8(2) . . . . ?
B8 B7 B11 B6 63.4(2) . . . . ?
C2 B7 B12 B11 39.65(15) . . . . ?
B3 B7 B12 B11 101.63(17) . . . . ?
B8 B7 B12 B11 138.36(17) . . . . ?
C2 B7 B12 B9 -61.0(2) . . . . ?
B11 B7 B12 B9 -100.62(18) . . . . ?
B3 B7 B12 B9 1.0(2) . . . . ?
B8 B7 B12 B9 37.73(16) . . . . ?
C2 B7 B12 B8 -98.71(17) . . . . ?
B11 B7 B12 B8 -138.36(17) . . . . ?
B3 B7 B12 B8 -36.73(15) . . . . ?
C2 B7 B12 B10 2.6(2) . . . . ?
B11 B7 B12 B10 -37.05(16) . . . . ?
B3 B7 B12 B10 64.6(2) . . . . ?
B8 B7 B12 B10 101.31(18) . . . . ?
C2 B11 B12 B7 -39.46(15) . . . . ?
B10 B11 B12 B7 -138.45(17) . . . . ?
B6 B11 B12 B7 -100.85(17) . . . . ?
C2 B11 B12 B9 61.76(19) . . . . ?
B10 B11 B12 B9 -37.23(16) . . . . ?
B6 B11 B12 B9 0.4(2) . . . . ?
B7 B11 B12 B9 101.22(17) . . . . ?
C2 B11 B12 B8 -1.9(2) . . . . ?
B10 B11 B12 B8 -100.93(19) . . . . ?
B6 B11 B12 B8 -63.3(2) . . . . ?
B7 B11 B12 B8 37.51(16) . . . . ?
C2 B11 B12 B10 98.99(17) . . . . ?
B6 B11 B12 B10 37.60(15) . . . . ?
B7 B11 B12 B10 138.45(17) . . . . ?
B4 B9 B12 B7 -0.5(2) . . . . ?
B5 B9 B12 B7 63.4(2) . . . . ?
B10 B9 B12 B7 100.91(18) . . . . ?
B8 B9 B12 B7 -37.78(16) . . . . ?
B4 B9 B12 B11 -64.4(2) . . . . ?
B5 B9 B12 B11 -0.5(2) . . . . ?
B10 B9 B12 B11 37.05(16) . . . . ?
B8 B9 B12 B11 -101.65(17) . . . . ?
B4 B9 B12 B8 37.27(16) . . . . ?
B5 B9 B12 B8 101.14(17) . . . . ?
B10 B9 B12 B8 138.70(17) . . . . ?
B4 B9 B12 B10 -101.42(18) . . . . ?
B5 B9 B12 B10 -37.56(15) . . . . ?
B8 B9 B12 B10 -138.70(17) . . . . ?
B3 B8 B12 B7 37.35(15) . . . . ?
B4 B8 B12 B7 100.74(17) . . . . ?
B9 B8 B12 B7 137.92(17) . . . . ?
B3 B8 B12 B11 -0.2(2) . . . . ?
B4 B8 B12 B11 63.2(2) . . . . ?
B7 B8 B12 B11 -37.56(16) . . . . ?
B9 B8 B12 B11 100.36(18) . . . . ?
B3 B8 B12 B9 -100.57(18) . . . . ?
B4 B8 B12 B9 -37.18(16) . . . . ?
B7 B8 B12 B9 -137.92(17) . . . . ?
B3 B8 B12 B10 -63.5(2) . . . . ?
B4 B8 B12 B10 -0.1(2) . . . . ?
B7 B8 B12 B10 -100.84(18) . . . . ?
B9 B8 B12 B10 37.08(16) . . . . ?
B6 B10 B12 B7 -0.4(2) . . . . ?
B11 B10 B12 B7 37.37(16) . . . . ?
B5 B10 B12 B7 -63.7(2) . . . . ?
B9 B10 B12 B7 -100.98(18) . . . . ?
B6 B10 B12 B11 -37.73(15) . . . . ?
B5 B10 B12 B11 -101.03(18) . . . . ?
B9 B10 B12 B11 -138.35(17) . . . . ?
B6 B10 B12 B9 100.63(18) . . . . ?
B11 B10 B12 B9 138.35(17) . . . . ?
B5 B10 B12 B9 37.32(15) . . . . ?
B6 B10 B12 B8 63.5(2) . . . . ?
B11 B10 B12 B8 101.23(18) . . . . ?
B5 B10 B12 B8 0.2(2) . . . . ?
B9 B10 B12 B8 -37.13(16) . . . . ?
N1 N2 C3 C8 -25.2(3) . . . . ?
N1 N2 C3 C4 157.92(17) . . . . ?
C8 C3 C4 C5 2.8(3) . . . . ?
N2 C3 C4 C5 179.66(16) . . . . ?
C8 C3 C4 C9 -177.86(18) . . . . ?
N2 C3 C4 C9 -1.0(3) . . . . ?
C3 C4 C5 C6 -1.4(3) . . . . ?
C9 C4 C5 C6 179.27(18) . . . . ?
C4 C5 C6 C7 -1.0(3) . . . . ?
C5 C6 C7 C8 2.0(3) . . . . ?
C6 C7 C8 C3 -0.6(3) . . . . ?
C4 C3 C8 C7 -1.8(3) . . . . ?
N2 C3 C8 C7 -178.56(18) . . . . ?
